data_1551634
loop_
_publ_author_name
'LIM, Jongwan'
'KIM, Gibeom'
'DO, Kyungseo'
'LEE, Seonghyun'
'RYU, Sanghoon'
'YOSHIOKA, Daisuke'
'MIKURIYA, Masahiro'

_publ_section_title
;
 Tetranuclear Nickel(II) and Cobalt(II) Complexes with
 3,5-Dimethyl-1-pyrazolylmethanolato and Acetato Bridges Having a Cubane
 Core
;
_journal_issue 0
_journal_name_full 'X-ray Structure Analysis Online'
_journal_page_first 49
_journal_paper_doi 10.2116/xraystruct.31.49
_journal_volume 31
_journal_year 2015
_chemical_formula_moiety 'C32 H48 Co4 N8 O12, 2(C2 H3 N)'
_chemical_formula_sum 'C36 H54 Co4 N10 O12'
_chemical_formula_weight 1054.61
_space_group_IT_number 86
_space_group_name_Hall '-P 4bc'
_space_group_name_H-M_alt 'P 42/n :2'
_symmetry_cell_setting tetragonal
_symmetry_space_group_name_Hall '-P 4bc'
_symmetry_space_group_name_H-M 'P 42/n :2'
_atom_sites_solution_hydrogens geom
_atom_sites_solution_primary direct
_atom_sites_solution_secondary difmap
_audit_creation_method SHELXL-97
_cell_angle_alpha 90.00
_cell_angle_beta 90.00
_cell_angle_gamma 90.00
_cell_formula_units_Z 2
_cell_length_a 11.608(2)
_cell_length_b 11.608(2)
_cell_length_c 16.717(4)
_cell_measurement_temperature 90(2)
_cell_volume 2252.5(8)
_computing_cell_refinement 'Bruker SMART'
_computing_data_collection 'Bruker SMART'
_computing_data_reduction 'Bruker SAINT'
_computing_molecular_graphics 'Bruker SHELXL'
_computing_publication_material 'Bruker SHELXL'
_computing_structure_refinement 'SHELXL-97 (Sheldrick, 1997)'
_computing_structure_solution 'SHELXS-97 (Sheldrick, 1997)'
_diffrn_ambient_temperature 90(2)
_diffrn_measured_fraction_theta_full 1.000
_diffrn_measured_fraction_theta_max 0.947
_diffrn_measurement_device_type 'CCD area detector'
_diffrn_measurement_method 'phi and omega scans'
_diffrn_radiation_monochromator graphite
_diffrn_radiation_source 'fine-focus sealed tube'
_diffrn_radiation_type MoK\a
_diffrn_radiation_wavelength 0.71073
_diffrn_reflns_av_R_equivalents 0.0799
_diffrn_reflns_av_sigmaI/netI 0.0808
_diffrn_reflns_limit_h_max 11
_diffrn_reflns_limit_h_min -15
_diffrn_reflns_limit_k_max 14
_diffrn_reflns_limit_k_min -14
_diffrn_reflns_limit_l_max 15
_diffrn_reflns_limit_l_min -22
_diffrn_reflns_number 13807
_diffrn_reflns_theta_full 25.00
_diffrn_reflns_theta_max 28.50
_diffrn_reflns_theta_min 2.14
_exptl_absorpt_coefficient_mu 1.516
_exptl_absorpt_correction_T_max 0.9013
_exptl_absorpt_correction_T_min 0.7514
_exptl_absorpt_correction_type multi-scan
_exptl_absorpt_process_details SADABS
_exptl_crystal_colour red
_exptl_crystal_density_diffrn 1.555
_exptl_crystal_density_method 'not measured'
_exptl_crystal_description plate
_exptl_crystal_F_000 1088
_exptl_crystal_size_max 0.20
_exptl_crystal_size_mid 0.14
_exptl_crystal_size_min 0.07
_refine_diff_density_max 1.059
_refine_diff_density_min -1.086
_refine_diff_density_rms 0.179
_refine_ls_extinction_method none
_refine_ls_goodness_of_fit_ref 1.217
_refine_ls_hydrogen_treatment constr
_refine_ls_matrix_type full
_refine_ls_number_parameters 143
_refine_ls_number_reflns 2713
_refine_ls_number_restraints 0
_refine_ls_restrained_S_all 1.217
_refine_ls_R_factor_all 0.1310
_refine_ls_R_factor_gt 0.1046
_refine_ls_shift/su_max 0.000
_refine_ls_shift/su_mean 0.000
_refine_ls_structure_factor_coef Fsqd
_refine_ls_weighting_details 'calc w=1/[\s^2^(Fo^2^)+(0.0578P)^2^+43.5961P] where P=(Fo^2^+2Fc^2^)/3'
_refine_ls_weighting_scheme calc
_refine_ls_wR_factor_gt 0.2725
_refine_ls_wR_factor_ref 0.2786
_reflns_number_gt 1849
_reflns_number_total 2713
_reflns_threshold_expression >2sigma(I)
_cod_data_source_file 31_49_2.txt
_cod_data_source_block coljwd1
_cod_depositor_comments
;
The following automatic conversions were performed:

'_symmetry_cell_setting' value 'Tetragonal' changed to 'tetragonal'
according to
/home/andrius/struct/COD-crude-data/automatic-downloads/current/J-STAGE/lib/dictionaries/cif_core.dic
dictionary named 'cif_core.dic' version 2.4.2 from 2011-04-26.

Automatic conversion script
Id: cif_fix_values 6524 2018-11-02 12:15:13Z antanas 
;
_cod_original_cell_volume 2252.4(7)
_cod_original_sg_symbol_H-M P4(2)/n
_cod_database_code 1551634

loop_
_symmetry_equiv_pos_as_xyz
'x, y, z'
'-x+1/2, -y+1/2, z'
'-y, x+1/2, z+1/2'
'y+1/2, -x, z+1/2'
'-x, -y, -z'
'x-1/2, y-1/2, -z'
'y, -x-1/2, -z-1/2'
'-y-1/2, x, -z-1/2'

loop_
_atom_site_label
_atom_site_type_symbol
_atom_site_fract_x
_atom_site_fract_y
_atom_site_fract_z
_atom_site_U_iso_or_equiv
_atom_site_adp_type
_atom_site_occupancy
_atom_site_symmetry_multiplicity
_atom_site_calc_flag
_atom_site_refinement_flags
Co1 Co 0.39340(10) 0.24510(10) 0.19236(7) 0.0170(3) Uani 1 1 d .
O1 O 0.4928(6) 0.0995(6) 0.1991(4) 0.0317(17) Uani 1 1 d .
O2 O 0.5071(6) 0.3827(6) 0.2181(4) 0.0263(15) Uani 1 1 d .
O3 O 0.2568(5) 0.3611(5) 0.1836(3) 0.0166(12) Uani 1 1 d .
N1 N 0.4024(8) 0.2878(7) 0.0718(5) 0.0281(19) Uani 1 1 d .
N2 N 0.3432(7) 0.3885(7) 0.0583(5) 0.0252(18) Uani 1 1 d .
N3 N 0.2500 0.7500 0.1365(9) 0.041(3) Uani 1 2 d S
C1 C 0.3631(9) 0.4254(9) -0.0169(6) 0.031(2) Uani 1 1 d .
C2 C 0.4377(10) 0.3482(10) -0.0532(6) 0.034(2) Uani 1 1 d .
H2A H 0.4683 0.3526 -0.1058 0.041 Uiso 1 1 calc R
C3 C 0.4589(8) 0.2612(9) 0.0046(6) 0.024(2) Uani 1 1 d .
C4 C 0.2747(10) 0.4404(8) 0.1240(6) 0.028(2) Uani 1 1 d .
H4A H 0.3161 0.5079 0.1459 0.033 Uiso 1 1 calc R
H4B H 0.1996 0.4672 0.1029 0.033 Uiso 1 1 calc R
C5 C 0.3109(11) 0.5344(10) -0.0472(7) 0.039(3) Uani 1 1 d .
H5A H 0.2358 0.5176 -0.0714 0.059 Uiso 1 1 calc R
H5B H 0.3617 0.5687 -0.0875 0.059 Uiso 1 1 calc R
H5C H 0.3007 0.5884 -0.0027 0.059 Uiso 1 1 calc R
C6 C 0.5318(11) 0.1595(10) -0.0005(7) 0.037(3) Uani 1 1 d .
H6A H 0.5491 0.1316 0.0535 0.055 Uiso 1 1 calc R
H6B H 0.6038 0.1792 -0.0279 0.055 Uiso 1 1 calc R
H6C H 0.4916 0.0991 -0.0305 0.055 Uiso 1 1 calc R
C7 C 0.4665(9) 0.0082(8) 0.2361(6) 0.028(2) Uani 1 1 d .
C8 C 0.5473(10) -0.0954(9) 0.2239(7) 0.035(3) Uani 1 1 d .
H8A H 0.5182 -0.1615 0.2543 0.053 Uiso 1 1 calc R
H8B H 0.6247 -0.0756 0.2427 0.053 Uiso 1 1 calc R
H8C H 0.5503 -0.1151 0.1669 0.053 Uiso 1 1 calc R
C9 C 0.2500 0.7500 0.2036(10) 0.028(3) Uani 1 2 d S
C10 C 0.2500 0.7500 0.2913(8) 0.029(3) Uani 1 2 d S
H10A H 0.1711 0.7603 0.3109 0.044 Uiso 0.50 1 calc PR
H10B H 0.2984 0.8132 0.3109 0.044 Uiso 0.50 1 calc PR
H10C H 0.2806 0.6765 0.3109 0.044 Uiso 0.50 1 calc PR

loop_
_atom_site_aniso_label
_atom_site_aniso_U_11
_atom_site_aniso_U_22
_atom_site_aniso_U_33
_atom_site_aniso_U_23
_atom_site_aniso_U_13
_atom_site_aniso_U_12
Co1 0.0157(6) 0.0213(7) 0.0140(6) 0.0013(5) 0.0009(5) 0.0008(5)
O1 0.026(4) 0.034(4) 0.035(4) 0.009(3) -0.002(3) 0.010(3)
O2 0.022(3) 0.029(4) 0.028(4) -0.011(3) 0.011(3) -0.004(3)
O3 0.020(3) 0.019(3) 0.011(3) 0.001(2) -0.001(2) -0.001(2)
N1 0.034(5) 0.031(4) 0.019(4) 0.003(3) 0.003(4) 0.005(4)
N2 0.028(4) 0.023(4) 0.025(4) 0.002(3) 0.001(3) 0.007(3)
N3 0.066(10) 0.025(7) 0.031(8) 0.000 0.000 0.004(7)
C1 0.034(6) 0.029(5) 0.029(6) 0.002(4) 0.001(4) 0.009(5)
C2 0.037(6) 0.041(6) 0.023(5) 0.004(5) 0.008(4) 0.001(5)
C3 0.018(4) 0.035(5) 0.019(5) 0.003(4) 0.006(4) -0.001(4)
C4 0.046(6) 0.020(5) 0.017(5) -0.004(4) 0.005(4) 0.005(4)
C5 0.045(7) 0.038(6) 0.035(6) 0.008(5) 0.009(5) 0.015(5)
C6 0.052(7) 0.032(6) 0.026(6) 0.003(5) 0.006(5) 0.008(5)
C7 0.032(5) 0.019(5) 0.033(6) 0.006(4) 0.000(4) 0.010(4)
C8 0.035(6) 0.029(6) 0.041(6) 0.005(5) 0.004(5) 0.007(5)
C9 0.024(7) 0.018(7) 0.041(10) 0.000 0.000 -0.003(5)
C10 0.038(8) 0.026(7) 0.024(7) 0.000 0.000 -0.010(6)

loop_
_atom_type_symbol
_atom_type_description
_atom_type_scat_dispersion_real
_atom_type_scat_dispersion_imag
_atom_type_scat_source
C C 0.0033 0.0016 'International Tables Vol C Tables 4.2.6.8 and 6.1.1.4'
H H 0.0000 0.0000 'International Tables Vol C Tables 4.2.6.8 and 6.1.1.4'
N N 0.0061 0.0033 'International Tables Vol C Tables 4.2.6.8 and 6.1.1.4'
O O 0.0106 0.0060 'International Tables Vol C Tables 4.2.6.8 and 6.1.1.4'
Co Co 0.3494 0.9721 'International Tables Vol C Tables 4.2.6.8 and 6.1.1.4'

loop_
_geom_angle_atom_site_label_1
_geom_angle_atom_site_label_2
_geom_angle_atom_site_label_3
_geom_angle
_geom_angle_site_symmetry_1
_geom_angle_site_symmetry_3
O1 Co1 N1 102.8(3) . .
O1 Co1 O3 164.7(3) . .
N1 Co1 O3 79.4(3) . .
O1 Co1 O3 92.2(3) . 7_566
N1 Co1 O3 165.0(3) . 7_566
O3 Co1 O3 86.6(3) . 7_566
O1 Co1 O2 105.1(3) . .
N1 Co1 O2 89.2(3) . .
O3 Co1 O2 90.1(3) . .
O3 Co1 O2 85.3(3) 7_566 .
O1 Co1 O3 89.3(3) . 2
N1 Co1 O3 96.4(3) . 2
O3 Co1 O3 75.4(3) . 2
O3 Co1 O3 85.2(2) 7_566 2
O2 Co1 O3 163.1(2) . 2
C7 O1 Co1 125.6(7) . .
C7 O2 Co1 128.5(6) 8_656 .
C4 O3 Co1 111.7(6) . .
C4 O3 Co1 126.6(5) . 8_656
Co1 O3 Co1 93.1(2) . 8_656
C4 O3 Co1 124.0(6) . 2
Co1 O3 Co1 104.1(3) . 2
Co1 O3 Co1 91.5(2) 8_656 2
C3 N1 N2 107.6(8) . .
C3 N1 Co1 141.7(7) . .
N2 N1 Co1 109.7(6) . .
C1 N2 N1 109.8(8) . .
C1 N2 C4 130.8(8) . .
N1 N2 C4 119.4(8) . .
N2 C1 C2 108.0(9) . .
N2 C1 C5 121.2(9) . .
C2 C1 C5 130.8(10) . .
C1 C2 C3 105.7(9) . .
C1 C2 H2A 127.1 . .
C3 C2 H2A 127.1 . .
N1 C3 C2 108.8(9) . .
N1 C3 C6 121.4(9) . .
C2 C3 C6 129.7(9) . .
O3 C4 N2 110.2(8) . .
O3 C4 H4A 109.6 . .
N2 C4 H4A 109.6 . .
O3 C4 H4B 109.6 . .
N2 C4 H4B 109.6 . .
H4A C4 H4B 108.1 . .
C1 C5 H5A 109.5 . .
C1 C5 H5B 109.5 . .
H5A C5 H5B 109.5 . .
C1 C5 H5C 109.5 . .
H5A C5 H5C 109.5 . .
H5B C5 H5C 109.5 . .
C3 C6 H6A 109.5 . .
C3 C6 H6B 109.5 . .
H6A C6 H6B 109.5 . .
C3 C6 H6C 109.5 . .
H6A C6 H6C 109.5 . .
H6B C6 H6C 109.5 . .
O2 C7 O1 127.4(9) 7_566 .
O2 C7 C8 116.4(9) 7_566 .
O1 C7 C8 116.3(9) . .
C7 C8 H8A 109.5 . .
C7 C8 H8B 109.5 . .
H8A C8 H8B 109.5 . .
C7 C8 H8C 109.5 . .
H8A C8 H8C 109.5 . .
H8B C8 H8C 109.5 . .
N3 C9 C10 180.000(4) . .
C9 C10 H10A 109.5 . .
C9 C10 H10B 109.5 . .
H10A C10 H10B 109.5 . .
C9 C10 H10C 109.5 . .
H10A C10 H10C 109.5 . .
H10B C10 H10C 109.5 . .

loop_
_geom_bond_atom_site_label_1
_geom_bond_atom_site_label_2
_geom_bond_distance
_geom_bond_site_symmetry_2
Co1 O1 2.050(7) .
Co1 N1 2.078(8) .
Co1 O3 2.085(6) .
Co1 O3 2.107(6) 7_566
Co1 O2 2.117(7) .
Co1 O3 2.140(6) 2
O1 C7 1.264(12) .
O2 C7 1.250(12) 8_656
O3 C4 1.373(11) .
O3 Co1 2.107(6) 8_656
O3 Co1 2.140(6) 2
N1 C3 1.337(12) .
N1 N2 1.375(11) .
N2 C1 1.347(13) .
N2 C4 1.484(12) .
N3 C9 1.121(19) .
C1 C2 1.387(15) .
C1 C5 1.491(15) .
C2 C3 1.418(14) .
C2 H2A 0.9500 .
C3 C6 1.456(15) .
C4 H4A 0.9900 .
C4 H4B 0.9900 .
C5 H5A 0.9800 .
C5 H5B 0.9800 .
C5 H5C 0.9800 .
C6 H6A 0.9800 .
C6 H6B 0.9800 .
C6 H6C 0.9800 .
C7 O2 1.250(12) 7_566
C7 C8 1.538(14) .
C8 H8A 0.9800 .
C8 H8B 0.9800 .
C8 H8C 0.9800 .
C9 C10 1.47(2) .
C10 H10A 0.9800 .
C10 H10B 0.9800 .
C10 H10C 0.9800 .
